data_7226112
loop_
_publ_author_name
'Schmidt, Markus'
'G\"orls, Helmar'
'Plass, Winfried'

_publ_section_title
;
 Facile high-yield synthesis of unsymmetric end-off compartmental double
 Schiff-base ligands: easy access to mononuclear precursor and unsymmetric
 dinuclear complexes
;
_journal_name_full 'RSC Adv.'
_journal_paper_doi 10.1039/C6RA16870A
_journal_year 2016
_chemical_formula_moiety 'C28 H31 N7 O5 S Zn2, C2 H3 N, H2 O'
_chemical_formula_sum 'C30 H36 N8 O6 S Zn2'
_chemical_formula_weight 767.47
_space_group_IT_number 14
_symmetry_cell_setting monoclinic
_symmetry_space_group_name_Hall '-P 2yn'
_symmetry_space_group_name_H-M 'P 1 21/n 1'
_atom_sites_solution_hydrogens geom
_atom_sites_solution_primary direct
_atom_sites_solution_secondary difmap
_audit_creation_method SHELXL-97
_audit_update_record
;
2016-06-30 deposited with the CCDC.
2016-08-03 downloaded from the CCDC.
;
_cell_angle_alpha 90.00
_cell_angle_beta 93.667(4)
_cell_angle_gamma 90.00
_cell_formula_units_Z 4
_cell_length_a 13.4746(8)
_cell_length_b 15.0226(11)
_cell_length_c 16.6745(12)
_cell_measurement_temperature 133(2)
_cell_volume 3368.4(4)
_computing_cell_refinement DENZO
_computing_data_collection COLLECT
_computing_data_reduction DENZO
_computing_molecular_graphics SHELXTL/PC
_computing_publication_material SHELXL-97
_computing_structure_refinement 'SHELXL-97 (Sheldrick, 2008)'
_computing_structure_solution 'SHELXS-97 (Sheldrick, 2008)'
_diffrn_ambient_temperature 133(2)
_diffrn_measured_fraction_theta_full 0.913
_diffrn_measured_fraction_theta_max 0.874
_diffrn_measurement_device_type Kappa_CCD
_diffrn_measurement_method 'phi- + omega-scan'
_diffrn_radiation_monochromator graphite
_diffrn_radiation_source 'fine-focus sealed tube'
_diffrn_radiation_type MoK\a
_diffrn_radiation_wavelength 0.71073
_diffrn_reflns_av_R_equivalents 0.0447
_diffrn_reflns_av_sigmaI/netI 0.0471
_diffrn_reflns_limit_h_max 17
_diffrn_reflns_limit_h_min -17
_diffrn_reflns_limit_k_max 18
_diffrn_reflns_limit_k_min -19
_diffrn_reflns_limit_l_max 21
_diffrn_reflns_limit_l_min -19
_diffrn_reflns_number 15345
_diffrn_reflns_theta_full 25.00
_diffrn_reflns_theta_max 27.49
_diffrn_reflns_theta_min 2.42
_exptl_absorpt_coefficient_mu 1.540
_exptl_absorpt_correction_T_max 0.7456
_exptl_absorpt_correction_T_min 0.6133
_exptl_absorpt_correction_type multi-scan
_exptl_absorpt_process_details 'SADABS, Bruker-AXS, 2002'
_exptl_crystal_colour yellow
_exptl_crystal_density_diffrn 1.513
_exptl_crystal_density_method 'not measured'
_exptl_crystal_description prism
_exptl_crystal_F_000 1584
_exptl_crystal_size_max 0.046
_exptl_crystal_size_mid 0.046
_exptl_crystal_size_min 0.034
_refine_diff_density_max 0.538
_refine_diff_density_min -0.538
_refine_diff_density_rms 0.092
_refine_ls_extinction_method none
_refine_ls_goodness_of_fit_ref 1.177
_refine_ls_hydrogen_treatment mixed
_refine_ls_matrix_type full
_refine_ls_number_parameters 457
_refine_ls_number_reflns 6769
_refine_ls_number_restraints 0
_refine_ls_restrained_S_all 1.177
_refine_ls_R_factor_all 0.0788
_refine_ls_R_factor_gt 0.0565
_refine_ls_shift/su_max 0.007
_refine_ls_shift/su_mean 0.000
_refine_ls_structure_factor_coef Fsqd
_refine_ls_weighting_details 'calc w=1/[\s^2^(Fo^2^)+(0.0138P)^2^+11.0751P] where P=(Fo^2^+2Fc^2^)/3'
_refine_ls_weighting_scheme calc
_refine_ls_wR_factor_gt 0.1062
_refine_ls_wR_factor_ref 0.1176
_reflns_number_gt 5432
_reflns_number_total 6769
_reflns_threshold_expression >2sigma(I)
_cod_data_source_file c6ra16870a2.cif
_cod_data_source_block FO4332
_cod_original_sg_symbol_H-M 'P 21/n '
_cod_database_code 7226112

loop_
_symmetry_equiv_pos_as_xyz
'x, y, z'
'-x+1/2, y+1/2, -z+1/2'
'-x, -y, -z'
'x-1/2, -y-1/2, z-1/2'

loop_
_atom_site_label
_atom_site_type_symbol
_atom_site_fract_x
_atom_site_fract_y
_atom_site_fract_z
_atom_site_U_iso_or_equiv
_atom_site_adp_type
_atom_site_occupancy
_atom_site_symmetry_multiplicity
_atom_site_calc_flag
_atom_site_refinement_flags
_atom_site_disorder_assembly
_atom_site_disorder_group
Zn1 Zn 0.21546(3) 0.17775(3) 0.90193(3) 0.02475(13) Uani 1 1 d . . .
Zn2 Zn 0.07524(3) 0.22045(3) 0.73512(3) 0.02708(13) Uani 1 1 d . . .
S1 S 0.21409(7) 0.06215(8) 0.99691(7) 0.0294(2) Uani 1 1 d . . .
O1 O 0.22577(19) 0.2208(2) 0.78147(17) 0.0270(6) Uani 1 1 d . . .
O2 O 0.2257(2) 0.2990(2) 0.9476(2) 0.0375(8) Uani 1 1 d . . .
O3 O 0.1854(4) 0.4242(3) 1.0085(3) 0.0705(13) Uani 1 1 d . . .
O4 O 0.07089(19) 0.1701(2) 0.85264(18) 0.0295(7) Uani 1 1 d . . .
O5 O -0.0885(2) 0.1477(2) 0.82061(19) 0.0378(8) Uani 1 1 d . . .
N1 N 0.3798(3) -0.0156(3) 1.0538(2) 0.0285(8) Uani 1 1 d . . .
N2 N 0.4035(2) 0.0726(2) 0.9467(2) 0.0253(8) Uani 1 1 d . . .
N3 N 0.3622(2) 0.1340(2) 0.8924(2) 0.0242(7) Uani 1 1 d . . .
N4 N 0.1246(3) 0.3038(3) 0.6450(2) 0.0311(8) Uani 1 1 d . . .
N5 N -0.0622(3) 0.2182(3) 0.6483(2) 0.0307(8) Uani 1 1 d . . .
N6 N -0.0087(3) 0.3318(3) 0.7735(2) 0.0334(9) Uani 1 1 d . A .
N7 N 0.0783(3) 0.0931(3) 0.6826(2) 0.0322(8) Uani 1 1 d . . .
C1 C 0.3415(3) 0.0402(3) 0.9970(2) 0.0236(9) Uani 1 1 d . . .
C2 C 0.4249(3) 0.1702(3) 0.8467(3) 0.0289(10) Uani 1 1 d . . .
H2A H 0.4920 0.1509 0.8540 0.035 Uiso 1 1 calc R . .
C3 C 0.4031(3) 0.2368(3) 0.7858(3) 0.0295(10) Uani 1 1 d . . .
C4 C 0.4851(3) 0.2826(3) 0.7589(3) 0.0330(10) Uani 1 1 d . . .
H4A H 0.5495 0.2662 0.7805 0.040 Uiso 1 1 calc R . .
C5 C 0.4781(3) 0.3502(3) 0.7029(3) 0.0322(10) Uani 1 1 d . . .
C6 C 0.3848(3) 0.3659(3) 0.6671(3) 0.0317(10) Uani 1 1 d . . .
H6A H 0.3779 0.4096 0.6260 0.038 Uiso 1 1 calc R . .
C7 C 0.2998(3) 0.3206(3) 0.6884(3) 0.0274(9) Uani 1 1 d . . .
C8 C 0.3052(3) 0.2586(3) 0.7530(3) 0.0274(9) Uani 1 1 d . . .
C9 C 0.5673(3) 0.4040(4) 0.6833(3) 0.0408(12) Uani 1 1 d . . .
H9A H 0.5543 0.4332 0.6311 0.061 Uiso 1 1 calc R . .
H9B H 0.6252 0.3647 0.6811 0.061 Uiso 1 1 calc R . .
H9C H 0.5808 0.4492 0.7249 0.061 Uiso 1 1 calc R . .
C10 C 0.2096(3) 0.3397(3) 0.6393(3) 0.0325(10) Uani 1 1 d . . .
H10A H 0.2144 0.3834 0.5985 0.039 Uiso 1 1 calc R . .
C11 C 0.0439(3) 0.3303(3) 0.5863(3) 0.0367(11) Uani 1 1 d . . .
H11A H 0.0717 0.3487 0.5353 0.044 Uiso 1 1 calc R . .
H11B H 0.0066 0.3811 0.6073 0.044 Uiso 1 1 calc R . .
C12 C -0.0245(3) 0.2514(3) 0.5718(3) 0.0346(11) Uani 1 1 d . . .
H12A H -0.0814 0.2689 0.5346 0.042 Uiso 1 1 calc R . .
H12B H 0.0118 0.2030 0.5460 0.042 Uiso 1 1 calc R . .
C13 C -0.1390(3) 0.2772(3) 0.6785(3) 0.0379(11) Uani 1 1 d . A .
H13A H -0.1878 0.2405 0.7057 0.045 Uiso 1 1 calc R . .
H13B H -0.1748 0.3070 0.6323 0.045 Uiso 1 1 calc R . .
C14 C -0.0980(3) 0.3472(3) 0.7362(3) 0.0401(12) Uani 1 1 d . . .
C15 C -0.1543(8) 0.4219(7) 0.7549(8) 0.062(3) Uani 0.86(2) 1 d P A 1
H15 H -0.2161 0.4333 0.7260 0.074 Uiso 0.86(2) 1 calc PR A 1
C16 C -0.1211(7) 0.4771(7) 0.8135(8) 0.080(4) Uani 0.86(2) 1 d P A 1
H16 H -0.1601 0.5267 0.8277 0.096 Uiso 0.86(2) 1 calc PR A 1
C17 C -0.0291(6) 0.4615(6) 0.8534(7) 0.064(3) Uani 0.86(2) 1 d P A 1
H17 H -0.0048 0.4993 0.8960 0.076 Uiso 0.86(2) 1 calc PR A 1
C15A C -0.142(5) 0.424(4) 0.728(3) 0.029(12) Uiso 0.14(2) 1 d P A 2
H15A H -0.2010 0.4319 0.6947 0.035 Uiso 0.14(2) 1 calc PR A 2
C16A C -0.087(4) 0.507(4) 0.780(3) 0.054(14) Uiso 0.14(2) 1 d P A 2
H16A H -0.1171 0.5643 0.7841 0.065 Uiso 0.14(2) 1 calc PR A 2
C17A C 0.007(4) 0.488(3) 0.818(3) 0.042(12) Uiso 0.14(2) 1 d P A 2
H17A H 0.0539 0.5323 0.8340 0.050 Uiso 0.14(2) 1 calc PR A 2
C18 C 0.0262(4) 0.3899(4) 0.8299(3) 0.0489(14) Uani 1 1 d . . .
H18A H 0.0911 0.3812 0.8544 0.059 Uiso 0.86(2) 1 calc PR A 1
H18B H 0.0626 0.3693 0.8769 0.059 Uiso 0.14(2) 1 calc PR A 2
C19 C -0.0933(3) 0.1253(3) 0.6396(3) 0.0368(11) Uani 1 1 d . . .
H19A H -0.1337 0.1177 0.5884 0.044 Uiso 1 1 calc R . .
H19B H -0.1351 0.1090 0.6841 0.044 Uiso 1 1 calc R . .
C20 C -0.0041(3) 0.0644(3) 0.6406(3) 0.0347(11) Uani 1 1 d . . .
C21 C -0.0062(4) -0.0166(3) 0.6012(3) 0.0432(12) Uani 1 1 d . . .
H21A H -0.0653 -0.0363 0.5724 0.052 Uiso 1 1 calc R . .
C22 C 0.0780(4) -0.0683(4) 0.6040(3) 0.0483(14) Uani 1 1 d . . .
H22A H 0.0777 -0.1237 0.5764 0.058 Uiso 1 1 calc R . .
C23 C 0.1632(4) -0.0395(4) 0.6470(3) 0.0441(13) Uani 1 1 d . . .
H23A H 0.2224 -0.0739 0.6493 0.053 Uiso 1 1 calc R . .
C24 C 0.1588(4) 0.0405(3) 0.6861(3) 0.0372(11) Uani 1 1 d . . .
H24A H 0.2161 0.0597 0.7175 0.045 Uiso 1 1 calc R . .
C25 C 0.1820(4) 0.3414(4) 1.0005(3) 0.0400(12) Uani 1 1 d . . .
C26 C 0.1260(5) 0.2908(4) 1.0589(4) 0.0664(19) Uani 1 1 d . . .
H26A H 0.1345 0.3192 1.1118 0.100 Uiso 1 1 calc R . .
H26B H 0.1511 0.2296 1.0625 0.100 Uiso 1 1 calc R . .
H26C H 0.0553 0.2900 1.0411 0.100 Uiso 1 1 calc R . .
C27 C -0.0176(3) 0.1481(3) 0.8714(3) 0.0280(9) Uani 1 1 d . . .
C28 C -0.0335(3) 0.1229(4) 0.9567(3) 0.0406(12) Uani 1 1 d . . .
H28A H -0.0955 0.0891 0.9584 0.061 Uiso 1 1 calc R . .
H28B H -0.0377 0.1769 0.9893 0.061 Uiso 1 1 calc R . .
H28C H 0.0223 0.0863 0.9780 0.061 Uiso 1 1 calc R . .
O1W O -0.2898(3) 0.1457(3) 0.8393(3) 0.0553(12) Uani 1 1 d . . .
C2AN C -0.1705(6) 0.3704(5) 1.0373(6) 0.097(3) Uani 1 1 d . . .
H2A1 H -0.1747 0.3503 1.0928 0.145 Uiso 1 1 calc R . .
H2A2 H -0.1751 0.4355 1.0352 0.145 Uiso 1 1 calc R . .
H2A3 H -0.1068 0.3515 1.0175 0.145 Uiso 1 1 calc R . .
N1AN N -0.3145(6) 0.2988(5) 0.9503(5) 0.098(2) Uani 1 1 d . . .
C1AN C -0.2523(6) 0.3315(6) 0.9867(6) 0.080(2) Uani 1 1 d . . .
H1N1 H 0.344(4) -0.045(3) 1.082(3) 0.037(15) Uiso 1 1 d . . .
H2N1 H 0.442(4) -0.033(3) 1.053(3) 0.034(13) Uiso 1 1 d . . .
H1W1 H -0.240(4) 0.143(4) 0.837(4) 0.05(2) Uiso 1 1 d . . .
H2W1 H -0.290(4) 0.208(4) 0.880(3) 0.050(16) Uiso 1 1 d . . .

loop_
_atom_site_aniso_label
_atom_site_aniso_U_11
_atom_site_aniso_U_22
_atom_site_aniso_U_33
_atom_site_aniso_U_23
_atom_site_aniso_U_13
_atom_site_aniso_U_12
Zn1 0.0191(2) 0.0279(3) 0.0269(3) 0.0018(2) -0.00035(17) 0.0010(2)
Zn2 0.0221(2) 0.0304(3) 0.0282(3) 0.0031(2) -0.00269(19) 0.0012(2)
S1 0.0200(5) 0.0329(6) 0.0355(6) 0.0073(5) 0.0031(4) 0.0021(5)
O1 0.0198(13) 0.0338(17) 0.0274(16) 0.0034(13) 0.0009(11) -0.0013(13)
O2 0.0366(17) 0.0305(18) 0.045(2) 0.0006(15) 0.0019(15) -0.0003(15)
O3 0.122(4) 0.036(2) 0.055(3) -0.004(2) 0.017(3) 0.001(2)
O4 0.0183(13) 0.0362(17) 0.0340(17) 0.0062(14) 0.0008(12) 0.0015(13)
O5 0.0228(15) 0.055(2) 0.0355(18) 0.0063(16) -0.0014(13) -0.0047(15)
N1 0.0195(18) 0.034(2) 0.032(2) 0.0070(17) 0.0013(15) 0.0041(17)
N2 0.0183(16) 0.031(2) 0.0261(19) 0.0055(15) -0.0019(13) 0.0020(15)
N3 0.0224(16) 0.0281(19) 0.0218(18) 0.0025(15) -0.0026(13) -0.0007(15)
N4 0.0277(18) 0.035(2) 0.029(2) 0.0058(17) -0.0056(15) -0.0004(17)
N5 0.0247(17) 0.031(2) 0.036(2) 0.0027(17) -0.0031(15) -0.0032(16)
N6 0.0289(19) 0.036(2) 0.034(2) 0.0001(18) -0.0054(16) 0.0043(17)
N7 0.034(2) 0.032(2) 0.030(2) 0.0033(17) -0.0013(16) -0.0007(17)
C1 0.0211(19) 0.025(2) 0.024(2) -0.0007(17) -0.0008(15) 0.0011(17)
C2 0.0203(19) 0.039(3) 0.026(2) 0.005(2) -0.0039(16) 0.0011(19)
C3 0.024(2) 0.036(3) 0.029(2) 0.005(2) 0.0030(17) -0.0006(19)
C4 0.0200(19) 0.046(3) 0.033(3) 0.001(2) -0.0022(17) -0.001(2)
C5 0.027(2) 0.040(3) 0.031(2) 0.004(2) 0.0065(18) -0.002(2)
C6 0.034(2) 0.033(2) 0.028(2) 0.002(2) 0.0035(18) -0.002(2)
C7 0.025(2) 0.030(2) 0.028(2) 0.0033(19) 0.0032(16) 0.0036(19)
C8 0.023(2) 0.028(2) 0.031(2) 0.0023(19) 0.0013(17) 0.0004(18)
C9 0.029(2) 0.054(3) 0.039(3) 0.012(2) 0.005(2) -0.010(2)
C10 0.035(2) 0.030(2) 0.032(3) 0.007(2) -0.0011(19) 0.004(2)
C11 0.028(2) 0.043(3) 0.038(3) 0.014(2) -0.0079(19) 0.001(2)
C12 0.033(2) 0.038(3) 0.032(2) 0.009(2) -0.0052(19) 0.000(2)
C13 0.023(2) 0.045(3) 0.045(3) 0.007(2) -0.0082(19) 0.002(2)
C14 0.029(2) 0.041(3) 0.050(3) 0.001(2) -0.001(2) 0.003(2)
C15 0.042(5) 0.066(5) 0.076(8) -0.027(6) -0.012(5) 0.028(4)
C16 0.057(5) 0.059(6) 0.123(9) -0.038(6) -0.004(6) 0.022(5)
C17 0.045(4) 0.062(5) 0.081(7) -0.035(5) -0.009(4) 0.008(4)
C18 0.043(3) 0.046(3) 0.056(4) -0.012(3) -0.011(2) 0.009(3)
C19 0.033(2) 0.042(3) 0.034(3) 0.001(2) -0.0089(19) -0.006(2)
C20 0.039(2) 0.035(3) 0.029(3) 0.009(2) -0.0020(19) -0.006(2)
C21 0.062(3) 0.037(3) 0.029(3) 0.004(2) -0.006(2) -0.006(3)
C22 0.084(4) 0.033(3) 0.028(3) -0.003(2) 0.002(3) 0.004(3)
C23 0.058(3) 0.044(3) 0.031(3) 0.006(2) 0.008(2) 0.013(3)
C24 0.041(3) 0.035(3) 0.037(3) 0.006(2) 0.004(2) 0.006(2)
C25 0.042(3) 0.040(3) 0.037(3) 0.004(2) -0.007(2) 0.004(2)
C26 0.060(4) 0.047(4) 0.096(5) -0.009(4) 0.038(4) 0.000(3)
C27 0.024(2) 0.027(2) 0.033(2) 0.0018(19) 0.0010(17) 0.0040(18)
C28 0.026(2) 0.057(3) 0.038(3) 0.012(2) 0.0002(19) -0.011(2)
O1W 0.0234(19) 0.069(3) 0.073(3) 0.022(2) 0.0024(19) -0.009(2)
C2AN 0.108(7) 0.064(5) 0.117(7) 0.006(5) -0.001(6) -0.008(5)
N1AN 0.094(5) 0.091(5) 0.111(6) 0.012(5) 0.014(5) -0.002(4)
C1AN 0.074(5) 0.070(5) 0.098(7) 0.001(5) 0.022(5) 0.003(4)

loop_
_atom_type_symbol
_atom_type_description
_atom_type_scat_dispersion_real
_atom_type_scat_dispersion_imag
_atom_type_scat_source
C C 0.0033 0.0016 'International Tables Vol C Tables 4.2.6.8 and 6.1.1.4'
H H 0.0000 0.0000 'International Tables Vol C Tables 4.2.6.8 and 6.1.1.4'
N N 0.0061 0.0033 'International Tables Vol C Tables 4.2.6.8 and 6.1.1.4'
O O 0.0106 0.0060 'International Tables Vol C Tables 4.2.6.8 and 6.1.1.4'
S S 0.1246 0.1234 'International Tables Vol C Tables 4.2.6.8 and 6.1.1.4'
Zn Zn 0.2839 1.4301 'International Tables Vol C Tables 4.2.6.8 and 6.1.1.4'

loop_
_geom_angle_atom_site_label_1
_geom_angle_atom_site_label_2
_geom_angle_atom_site_label_3
_geom_angle
O2 Zn1 O4 104.21(13)
O2 Zn1 N3 105.96(13)
O4 Zn1 N3 145.09(13)
O2 Zn1 O1 94.40(13)
O4 Zn1 O1 76.00(11)
N3 Zn1 O1 84.53(12)
O2 Zn1 S1 115.13(10)
O4 Zn1 S1 100.29(9)
N3 Zn1 S1 82.40(10)
O1 Zn1 S1 150.00(9)
N4 Zn2 O4 155.62(13)
N4 Zn2 N7 103.22(15)
O4 Zn2 N7 93.62(13)
N4 Zn2 O1 85.40(12)
O4 Zn2 O1 75.22(11)
N7 Zn2 O1 96.30(13)
N4 Zn2 N6 86.87(15)
O4 Zn2 N6 87.48(13)
N7 Zn2 N6 149.27(14)
O1 Zn2 N6 113.57(13)
N4 Zn2 N5 80.55(13)
O4 Zn2 N5 121.10(12)
N7 Zn2 N5 76.06(14)
O1 Zn2 N5 161.90(12)
N6 Zn2 N5 77.15(14)
C1 S1 Zn1 95.16(14)
C8 O1 Zn1 124.9(3)
C8 O1 Zn2 130.1(3)
Zn1 O1 Zn2 102.99(11)
C25 O2 Zn1 135.1(3)
C27 O4 Zn1 141.0(3)
C27 O4 Zn2 113.4(3)
Zn1 O4 Zn2 105.56(12)
C1 N1 H1N1 122(3)
C1 N1 H2N1 120(3)
H1N1 N1 H2N1 116(5)
C1 N2 N3 114.7(3)
C2 N3 N2 114.5(3)
C2 N3 Zn1 124.5(3)
N2 N3 Zn1 120.0(2)
C10 N4 C11 117.7(4)
C10 N4 Zn2 129.4(3)
C11 N4 Zn2 112.5(3)
C19 N5 C13 113.9(4)
C19 N5 C12 110.2(4)
C13 N5 C12 112.1(4)
C19 N5 Zn2 107.0(3)
C13 N5 Zn2 109.5(3)
C12 N5 Zn2 103.4(2)
C14 N6 C18 118.4(4)
C14 N6 Zn2 118.2(3)
C18 N6 Zn2 123.3(3)
C24 N7 C20 118.3(4)
C24 N7 Zn2 123.7(3)
C20 N7 Zn2 118.0(3)
N2 C1 N1 116.8(4)
N2 C1 S1 126.4(3)
N1 C1 S1 116.8(3)
N3 C2 C3 126.5(4)
N3 C2 H2A 116.7
C3 C2 H2A 116.7
C4 C3 C8 119.5(4)
C4 C3 C2 115.9(4)
C8 C3 C2 124.6(4)
C5 C4 C3 123.9(4)
C5 C4 H4A 118.1
C3 C4 H4A 118.1
C6 C5 C4 116.2(4)
C6 C5 C9 122.3(4)
C4 C5 C9 121.5(4)
C5 C6 C7 123.2(4)
C5 C6 H6A 118.4
C7 C6 H6A 118.4
C6 C7 C8 120.5(4)
C6 C7 C10 115.5(4)
C8 C7 C10 123.9(4)
O1 C8 C7 123.2(4)
O1 C8 C3 120.6(4)
C7 C8 C3 116.1(4)
C5 C9 H9A 109.5
C5 C9 H9B 109.5
H9A C9 H9B 109.5
C5 C9 H9C 109.5
H9A C9 H9C 109.5
H9B C9 H9C 109.5
N4 C10 C7 126.7(4)
N4 C10 H10A 116.6
C7 C10 H10A 116.6
N4 C11 C12 108.2(4)
N4 C11 H11A 110.1
C12 C11 H11A 110.1
N4 C11 H11B 110.1
C12 C11 H11B 110.1
H11A C11 H11B 108.4
N5 C12 C11 111.3(4)
N5 C12 H12A 109.4
C11 C12 H12A 109.4
N5 C12 H12B 109.4
C11 C12 H12B 109.4
H12A C12 H12B 108.0
N5 C13 C14 113.7(4)
N5 C13 H13A 108.8
C14 C13 H13A 108.8
N5 C13 H13B 108.8
C14 C13 H13B 108.8
H13A C13 H13B 107.7
C15A C14 N6 126(3)
C15A C14 C15 20(2)
N6 C14 C15 121.2(6)
C15A C14 C13 114(3)
N6 C14 C13 117.3(4)
C15 C14 C13 121.3(6)
C16 C15 C14 119.9(8)
C16 C15 H15 120.0
C14 C15 H15 120.0
C15 C16 C17 119.6(8)
C15 C16 H16 120.2
C17 C16 H16 120.2
C18 C17 C16 118.4(7)
C18 C17 H17 120.8
C16 C17 H17 120.8
C14 C15A C16A 115(5)
C14 C15A H15A 122.3
C16A C15A H15A 122.3
C17A C16A C15A 115(5)
C17A C16A H16A 122.3
C15A C16A H16A 122.3
C16A C17A C18 114(4)
C16A C17A H17A 122.9
C18 C17A H17A 122.9
N6 C18 C17 122.3(5)
N6 C18 C17A 119.3(17)
C17 C18 C17A 35.3(18)
N6 C18 H18A 118.9
C17 C18 H18A 118.9
C17A C18 H18A 109.8
N6 C18 H18B 120.4
C17 C18 H18B 106.2
C17A C18 H18B 120.4
H18A C18 H18B 35.7
N5 C19 C20 110.8(4)
N5 C19 H19A 109.5
C20 C19 H19A 109.5
N5 C19 H19B 109.5
C20 C19 H19B 109.5
H19A C19 H19B 108.1
N7 C20 C21 121.3(5)
N7 C20 C19 116.3(4)
C21 C20 C19 122.4(4)
C22 C21 C20 119.3(5)
C22 C21 H21A 120.3
C20 C21 H21A 120.3
C21 C22 C23 119.8(5)
C21 C22 H22A 120.1
C23 C22 H22A 120.1
C24 C23 C22 117.5(5)
C24 C23 H23A 121.2
C22 C23 H23A 121.2
N7 C24 C23 123.7(5)
N7 C24 H24A 118.1
C23 C24 H24A 118.1
O3 C25 O2 124.0(5)
O3 C25 C26 117.2(5)
O2 C25 C26 118.8(5)
C25 C26 H26A 109.5
C25 C26 H26B 109.5
H26A C26 H26B 109.5
C25 C26 H26C 109.5
H26A C26 H26C 109.5
H26B C26 H26C 109.5
O5 C27 O4 121.4(4)
O5 C27 C28 119.8(4)
O4 C27 C28 118.9(4)
C27 C28 H28A 109.5
C27 C28 H28B 109.5
H28A C28 H28B 109.5
C27 C28 H28C 109.5
H28A C28 H28C 109.5
H28B C28 H28C 109.5
H1W1 O1W H2W1 97(6)
C1AN C2AN H2A1 109.5
C1AN C2AN H2A2 109.5
H2A1 C2AN H2A2 109.5
C1AN C2AN H2A3 109.5
H2A1 C2AN H2A3 109.5
H2A2 C2AN H2A3 109.5
N1AN C1AN C2AN 177.1(10)

loop_
_geom_bond_atom_site_label_1
_geom_bond_atom_site_label_2
_geom_bond_distance
Zn1 O2 1.976(3)
Zn1 O4 2.068(3)
Zn1 N3 2.099(3)
Zn1 O1 2.123(3)
Zn1 S1 2.3511(12)
Zn2 N4 2.096(4)
Zn2 O4 2.105(3)
Zn2 N7 2.106(4)
Zn2 O1 2.124(3)
Zn2 N6 2.140(4)
Zn2 N5 2.277(3)
S1 C1 1.749(4)
O1 C8 1.326(5)
O2 C25 1.264(6)
O3 C25 1.252(6)
O4 C27 1.294(5)
O5 C27 1.236(5)
N1 C1 1.342(5)
N1 H1N1 0.82(5)
N1 H2N1 0.88(5)
N2 C1 1.315(5)
N2 N3 1.384(5)
N3 C2 1.293(5)
N4 C10 1.275(6)
N4 C11 1.472(5)
N5 C19 1.463(6)
N5 C13 1.475(6)
N5 C12 1.490(6)
N6 C14 1.339(6)
N6 C18 1.345(6)
N7 C24 1.340(6)
N7 C20 1.345(6)
C2 C3 1.443(6)
C2 H2A 0.9500
C3 C4 1.400(6)
C3 C8 1.434(6)
C4 C5 1.378(6)
C4 H4A 0.9500
C5 C6 1.377(6)
C5 C9 1.503(6)
C6 C7 1.397(6)
C6 H6A 0.9500
C7 C8 1.422(6)
C7 C10 1.450(6)
C9 H9A 0.9800
C9 H9B 0.9800
C9 H9C 0.9800
C10 H10A 0.9500
C11 C12 1.511(6)
C11 H11A 0.9900
C11 H11B 0.9900
C12 H12A 0.9900
C12 H12B 0.9900
C13 C14 1.505(7)
C13 H13A 0.9900
C13 H13B 0.9900
C14 C15A 1.30(6)
C14 C15 1.401(11)
C15 C16 1.336(13)
C15 H15 0.9500
C16 C17 1.389(10)
C16 H16 0.9500
C17 C18 1.380(9)
C17 H17 0.9500
C15A C16A 1.67(9)
C15A H15A 0.9500
C16A C17A 1.41(6)
C16A H16A 0.9500
C17A C18 1.50(5)
C17A H17A 0.9500
C18 H18A 0.9500
C18 H18B 0.9500
C19 C20 1.508(7)
C19 H19A 0.9900
C19 H19B 0.9900
C20 C21 1.384(7)
C21 C22 1.373(7)
C21 H21A 0.9500
C22 C23 1.383(7)
C22 H22A 0.9500
C23 C24 1.371(7)
C23 H23A 0.9500
C24 H24A 0.9500
C25 C26 1.479(8)
C26 H26A 0.9800
C26 H26B 0.9800
C26 H26C 0.9800
C27 C28 1.501(6)
C28 H28A 0.9800
C28 H28B 0.9800
C28 H28C 0.9800
O1W H1W1 0.67(6)
O1W H2W1 1.16(6)
C2AN C1AN 1.466(11)
C2AN H2A1 0.9800
C2AN H2A2 0.9800
C2AN H2A3 0.9800
N1AN C1AN 1.116(10)
